data_4129758
loop_
_publ_author_name
'Cai, Zhongzheng'
'Xiao, Dawei'
'Do, Loi H.'

_publ_section_title
;
 Fine-Tuning Nickel Phenoxyimine Olefin Polymerization Catalysts:
 Performance Boosting by Alkali Cations.
;
_journal_issue 49
_journal_name_full 'Journal of the American Chemical Society'
_journal_page_first 15501
_journal_page_last 15510
_journal_paper_doi 10.1021/jacs.5b10351
_journal_volume 137
_journal_year 2015
_chemical_formula_sum 'C84 H72 B F24 K N Ni O6 P'
_chemical_formula_weight 1787.02
_space_group_IT_number 2
_space_group_name_Hall '-P 1'
_space_group_name_H-M_alt 'P -1'
_symmetry_cell_setting triclinic
_symmetry_space_group_name_H-M 'P -1'
_atom_sites_solution_hydrogens geom
_atom_sites_solution_primary direct
_atom_sites_solution_secondary difmap
_audit_creation_method SHELXL-97
_cell_angle_alpha 62.823(2)
_cell_angle_beta 78.790(3)
_cell_angle_gamma 88.281(3)
_cell_formula_units_Z 2
_cell_length_a 11.539(3)
_cell_length_b 19.626(4)
_cell_length_c 21.139(5)
_cell_measurement_reflns_used 9873
_cell_measurement_temperature 426(2)
_cell_measurement_theta_max 27.49
_cell_measurement_theta_min 2.21
_cell_volume 4168.0(17)
_computing_cell_refinement 'Bruker SAINT'
_computing_data_collection 'Bruker APEX2'
_computing_data_reduction 'Bruker SAINT'
_computing_molecular_graphics 'Bruker SHELXTL'
_computing_publication_material 'Bruker SHELXTL'
_computing_structure_refinement 'SHELXL-97 (Sheldrick, 2008)'
_computing_structure_solution 'SHELXS-97 (Sheldrick, 2008)'
_diffrn_ambient_temperature 426(2)
_diffrn_measured_fraction_theta_full 0.962
_diffrn_measured_fraction_theta_max 0.957
_diffrn_measurement_device_type 'Bruker APEX-II CCD'
_diffrn_measurement_method '\f and \w scans'
_diffrn_radiation_monochromator graphite
_diffrn_radiation_source 'fine-focus sealed tube'
_diffrn_radiation_type MoK\a
_diffrn_radiation_wavelength 0.71073
_diffrn_reflns_av_R_equivalents 0.0162
_diffrn_reflns_av_sigmaI/netI 0.0336
_diffrn_reflns_limit_h_max 11
_diffrn_reflns_limit_h_min -14
_diffrn_reflns_limit_k_max 24
_diffrn_reflns_limit_k_min -15
_diffrn_reflns_limit_l_max 26
_diffrn_reflns_limit_l_min -26
_diffrn_reflns_number 22740
_diffrn_reflns_theta_full 25.00
_diffrn_reflns_theta_max 26.37
_diffrn_reflns_theta_min 1.11
_exptl_absorpt_coefficient_mu 0.408
_exptl_absorpt_correction_T_max 0.9451
_exptl_absorpt_correction_T_min 0.9229
_exptl_absorpt_correction_type empirical
_exptl_absorpt_process_details sadabs
_exptl_crystal_colour orange
_exptl_crystal_density_diffrn 1.424
_exptl_crystal_density_method 'not measured'
_exptl_crystal_description block
_exptl_crystal_F_000 1828
_exptl_crystal_size_max 0.20
_exptl_crystal_size_mid 0.15
_exptl_crystal_size_min 0.14
_refine_diff_density_max 1.589
_refine_diff_density_min -1.031
_refine_diff_density_rms 0.073
_refine_ls_goodness_of_fit_ref 1.037
_refine_ls_hydrogen_treatment constr
_refine_ls_matrix_type full
_refine_ls_number_parameters 1064
_refine_ls_number_reflns 16320
_refine_ls_number_restraints 120
_refine_ls_restrained_S_all 1.129
_refine_ls_R_factor_all 0.0637
_refine_ls_R_factor_gt 0.0517
_refine_ls_shift/su_max 0.001
_refine_ls_shift/su_mean 0.000
_refine_ls_structure_factor_coef Fsqd
_refine_ls_weighting_details 'calc w=1/[\s^2^(Fo^2^)+(0.0618P)^2^+6.9067P] where P=(Fo^2^+2Fc^2^)/3'
_refine_ls_weighting_scheme calc
_refine_ls_wR_factor_gt 0.1288
_refine_ls_wR_factor_ref 0.1383
_reflns_number_gt 13561
_reflns_number_total 16320
_reflns_threshold_expression >2sigma(I)
_cod_data_source_file ja5b10351_si_001.cif
_cod_data_source_block NiKL4
_cod_depositor_comments
;
The following automatic conversions were performed:

data item '_symmetry_cell_setting' value 'Triclinic' was changed to
'triclinic' in accordance with the
/home/saulius/struct/COD-crude-data/automatic-downloads/DataCite-retrospective/ACS/depositions/lib/dictionaries/cif_core.dic
dictionary named 'cif_core.dic' version 2.4.2 last updated on
2011-04-26.

Automatic conversion script
Id: cif_fix_values 6909 2019-04-08 15:41:33Z antanas 
;
_cod_original_cell_volume 4167.9(15)
_cod_original_sg_symbol_H-M P-1
_cod_database_code 4129758

loop_
_symmetry_equiv_pos_as_xyz
'x, y, z'
'-x, -y, -z'

loop_
_atom_site_label
_atom_site_type_symbol
_atom_site_fract_x
_atom_site_fract_y
_atom_site_fract_z
_atom_site_U_iso_or_equiv
_atom_site_adp_type
_atom_site_occupancy
_atom_site_symmetry_multiplicity
_atom_site_calc_flag
_atom_site_refinement_flags
_atom_site_disorder_assembly
_atom_site_disorder_group
Ni1 Ni 0.12120(3) 0.245396(19) 0.670195(18) 0.01403(9) Uani 1 1 d . . .
N1 N 0.2865(2) 0.22663(12) 0.64861(12) 0.0143(4) Uani 1 1 d . . .
O1 O 0.14988(17) 0.27937(11) 0.73853(10) 0.0169(4) Uani 1 1 d . . .
O2 O 0.08652(18) 0.25982(12) 0.87151(10) 0.0220(4) Uani 1 1 d . . .
O3 O -0.06818(19) 0.35723(12) 0.90170(11) 0.0261(5) Uani 1 1 d . . .
O4 O 0.0758(2) 0.49464(13) 0.84207(13) 0.0303(5) Uani 1 1 d . . .
O5 O 0.2042(2) 0.55880(13) 0.69992(13) 0.0347(5) Uani 1 1 d . . .
O6 O 0.3607(2) 0.44281(15) 0.71134(14) 0.0389(6) Uani 1 1 d . . .
P1 P -0.05992(6) 0.27433(4) 0.69153(4) 0.01544(15) Uani 1 1 d . . .
F1 F 0.66947(19) 0.58233(10) -0.02608(11) 0.0395(5) Uani 1 1 d . . .
F2 F 0.6479(2) 0.52301(11) 0.08984(11) 0.0435(5) Uani 1 1 d . . .
F3 F 0.81483(17) 0.52634(11) 0.02297(12) 0.0380(5) Uani 1 1 d . . .
F4 F 0.6619(2) 0.33134(15) -0.11555(12) 0.0478(6) Uani 1 1 d . . .
F5 F 0.47837(18) 0.34204(12) -0.08408(11) 0.0370(5) Uani 1 1 d . . .
F6 F 0.5936(2) 0.44319(12) -0.15307(10) 0.0485(6) Uani 1 1 d . . .
F7A F 0.2554(5) 0.3937(4) 0.1966(3) 0.0433(5) Uani 0.602(6) 1 d PD A 1
F8A F 0.2954(5) 0.3872(2) 0.2944(2) 0.0433(5) Uani 0.602(6) 1 d PD A 1
F9A F 0.1365(4) 0.3290(2) 0.2986(2) 0.0433(5) Uani 0.602(6) 1 d PD A 1
F7B F 0.2326(7) 0.3937(6) 0.2053(4) 0.0433(5) Uani 0.398(6) 1 d PD A 2
F8B F 0.3369(6) 0.3985(4) 0.2740(4) 0.0433(5) Uani 0.398(6) 1 d PD A 2
F9B F 0.1640(6) 0.3360(3) 0.3200(4) 0.0433(5) Uani 0.398(6) 1 d PD A 2
F10 F 0.2671(2) 0.01688(12) 0.38294(14) 0.0579(7) Uani 1 1 d . . .
F11 F 0.2125(3) 0.06784(14) 0.45410(15) 0.0784(10) Uani 1 1 d . . .
F12 F 0.3879(2) 0.03214(13) 0.44045(12) 0.0556(7) Uani 1 1 d . . .
F13 F 0.8117(3) 0.21941(18) 0.41339(14) 0.0806(10) Uani 1 1 d . . .
F14 F 0.7002(3) 0.12340(18) 0.43544(12) 0.0690(8) Uani 1 1 d . . .
F15 F 0.8859(3) 0.1162(2) 0.42438(14) 0.0873(11) Uani 1 1 d . . .
F16A F 1.1498(4) 0.2485(3) 0.1832(2) 0.0501(6) Uani 0.633(7) 1 d PD B 1
F17A F 1.0697(4) 0.3348(2) 0.1006(3) 0.0501(6) Uani 0.633(7) 1 d PD B 1
F18A F 1.0739(4) 0.2208(3) 0.1113(3) 0.0501(6) Uani 0.633(7) 1 d PD B 1
F16B F 1.1434(7) 0.2197(5) 0.1884(4) 0.0501(6) Uani 0.367(7) 1 d PD B 2
F17B F 1.0906(6) 0.3348(4) 0.1252(4) 0.0501(6) Uani 0.367(7) 1 d PD B 2
F18B F 1.0721(7) 0.2495(5) 0.0921(4) 0.0501(6) Uani 0.367(7) 1 d PD B 2
F19A F 0.8261(6) -0.0539(4) 0.1906(3) 0.0456(5) Uani 0.473(7) 1 d PD C 1
F20A F 0.8154(6) -0.0294(4) 0.0932(3) 0.0456(5) Uani 0.473(7) 1 d PD C 1
F21A F 0.9231(5) 0.0542(3) 0.1152(4) 0.0456(5) Uani 0.473(7) 1 d PD C 1
F19B F 0.8467(5) -0.0322(3) 0.1877(3) 0.0456(5) Uani 0.527(7) 1 d PD C 2
F20B F 0.8380(5) -0.0103(3) 0.0760(3) 0.0456(5) Uani 0.527(7) 1 d PD C 2
F21B F 0.9162(4) 0.0677(3) 0.0844(3) 0.0456(5) Uani 0.527(7) 1 d PD C 2
F22A F 0.3371(5) -0.0115(3) 0.1715(3) 0.0535(6) Uani 0.553(7) 1 d PD D 1
F23A F 0.4322(5) 0.0167(4) 0.0628(3) 0.0535(6) Uani 0.553(7) 1 d PD D 1
F24A F 0.3347(5) 0.1020(3) 0.0828(4) 0.0535(6) Uani 0.553(7) 1 d PD D 1
F22B F 0.3625(7) -0.0313(4) 0.1679(4) 0.0535(6) Uani 0.447(7) 1 d PD D 1
F23B F 0.4079(7) 0.0387(4) 0.0536(4) 0.0535(6) Uani 0.447(7) 1 d PD D 1
F24B F 0.3069(6) 0.0855(4) 0.1181(5) 0.0535(6) Uani 0.447(7) 1 d PD D 1
C1 C 0.2195(2) 0.24013(15) 0.78373(14) 0.0158(5) Uani 1 1 d . . .
C2 C 0.1903(2) 0.22868(16) 0.85679(15) 0.0176(5) Uani 1 1 d . . .
C3 C 0.2616(3) 0.19038(17) 0.90572(16) 0.0231(6) Uani 1 1 d . . .
H3A H 0.2395 0.1828 0.9533 0.028 Uiso 1 1 calc R . .
C4 C 0.3674(3) 0.16280(18) 0.88396(16) 0.0244(6) Uani 1 1 d . . .
H4A H 0.4159 0.1374 0.9169 0.029 Uiso 1 1 calc R . .
C5 C 0.3990(3) 0.17336(17) 0.81408(16) 0.0211(6) Uani 1 1 d . . .
H5A H 0.4705 0.1566 0.7993 0.025 Uiso 1 1 calc R . .
C6 C 0.3241(2) 0.20952(15) 0.76418(15) 0.0165(5) Uani 1 1 d . . .
C7 C 0.3574(2) 0.21539(15) 0.69243(15) 0.0163(5) Uani 1 1 d . . .
H7A H 0.4367 0.2107 0.6762 0.020 Uiso 1 1 calc R . .
C8 C 0.3404(2) 0.22959(15) 0.57968(14) 0.0152(5) Uani 1 1 d . . .
C9 C 0.3802(3) 0.16285(16) 0.57688(15) 0.0198(6) Uani 1 1 d . . .
C10 C 0.4363(3) 0.16974(18) 0.50917(17) 0.0261(7) Uani 1 1 d . . .
H10A H 0.4661 0.1267 0.5057 0.031 Uiso 1 1 calc R . .
C11 C 0.4481(3) 0.23952(18) 0.44727(16) 0.0269(7) Uani 1 1 d . . .
H11A H 0.4866 0.2431 0.4028 0.032 Uiso 1 1 calc R . .
C12 C 0.4031(3) 0.30409(17) 0.45083(15) 0.0216(6) Uani 1 1 d . . .
H12A H 0.4092 0.3502 0.4085 0.026 Uiso 1 1 calc R . .
C13 C 0.3488(2) 0.30074(16) 0.51713(15) 0.0175(5) Uani 1 1 d . . .
C14 C 0.2985(3) 0.37068(16) 0.52270(16) 0.0225(6) Uani 1 1 d . . .
H14A H 0.2273 0.3521 0.5614 0.027 Uiso 1 1 calc R . .
C15 C 0.2594(3) 0.42973(19) 0.45403(19) 0.0336(8) Uani 1 1 d . . .
H15A H 0.2062 0.4048 0.4401 0.050 Uiso 1 1 calc R . .
H15B H 0.3276 0.4525 0.4155 0.050 Uiso 1 1 calc R . .
H15C H 0.2200 0.4689 0.4634 0.050 Uiso 1 1 calc R . .
C16 C 0.3832(3) 0.40914(18) 0.54597(19) 0.0320(7) Uani 1 1 d . . .
H16A H 0.4069 0.3714 0.5891 0.048 Uiso 1 1 calc R . .
H16B H 0.3441 0.4483 0.5556 0.048 Uiso 1 1 calc R . .
H16C H 0.4519 0.4318 0.5078 0.048 Uiso 1 1 calc R . .
C17 C 0.3609(3) 0.08400(16) 0.64371(16) 0.0240(6) Uani 1 1 d . . .
H17A H 0.3005 0.0878 0.6813 0.029 Uiso 1 1 calc R . .
C18 C 0.3149(3) 0.02218(18) 0.62753(18) 0.0304(7) Uani 1 1 d . . .
H18A H 0.3040 -0.0264 0.6705 0.046 Uiso 1 1 calc R . .
H18B H 0.3713 0.0185 0.5895 0.046 Uiso 1 1 calc R . .
H18C H 0.2407 0.0358 0.6124 0.046 Uiso 1 1 calc R . .
C19 C 0.4730(3) 0.05905(18) 0.67443(18) 0.0305(7) Uani 1 1 d . . .
H19A H 0.5015 0.0978 0.6845 0.046 Uiso 1 1 calc R . .
H19B H 0.5325 0.0521 0.6397 0.046 Uiso 1 1 calc R . .
H19C H 0.4553 0.0116 0.7185 0.046 Uiso 1 1 calc R . .
C20 C 0.0340(3) 0.23900(18) 0.94542(16) 0.0256(6) Uani 1 1 d . . .
H20A H 0.0836 0.2584 0.9665 0.031 Uiso 1 1 calc R . .
H20B H 0.0222 0.1836 0.9740 0.031 Uiso 1 1 calc R . .
C21 C -0.0831(3) 0.27549(18) 0.94258(17) 0.0287(7) Uani 1 1 d . . .
H21A H -0.1306 0.2556 0.9208 0.034 Uiso 1 1 calc R . .
H21B H -0.1252 0.2617 0.9916 0.034 Uiso 1 1 calc R . .
C22 C -0.0465(3) 0.39362(19) 0.94350(18) 0.0293(7) Uani 1 1 d . . .
H22A H 0.0237 0.3749 0.9632 0.035 Uiso 1 1 calc R . .
H22B H -0.1130 0.3820 0.9836 0.035 Uiso 1 1 calc R . .
C23 C -0.0296(3) 0.4783(2) 0.89562(19) 0.0316(7) Uani 1 1 d . . .
H23A H -0.0969 0.4963 0.8724 0.038 Uiso 1 1 calc R . .
H23B H -0.0238 0.5045 0.9243 0.038 Uiso 1 1 calc R . .
C24 C 0.1068(3) 0.5753(2) 0.8003(2) 0.0387(8) Uani 1 1 d . . .
H24A H 0.1142 0.5974 0.8322 0.046 Uiso 1 1 calc R . .
H24B H 0.0456 0.6004 0.7736 0.046 Uiso 1 1 calc R . .
C25 C 0.2214(3) 0.5868(2) 0.7489(2) 0.0378(8) Uani 1 1 d . . .
H25A H 0.2473 0.6409 0.7224 0.045 Uiso 1 1 calc R . .
H25B H 0.2816 0.5591 0.7754 0.045 Uiso 1 1 calc R . .
C26 C 0.3039(4) 0.5700(2) 0.6450(2) 0.0454(10) Uani 1 1 d . . .
H26A H 0.3328 0.6236 0.6214 0.055 Uiso 1 1 calc R . .
H26B H 0.2798 0.5593 0.6088 0.055 Uiso 1 1 calc R . .
C27 C 0.4035(3) 0.5211(2) 0.6716(2) 0.0432(9) Uani 1 1 d . . .
H27A H 0.4657 0.5280 0.6306 0.052 Uiso 1 1 calc R . .
H27B H 0.4364 0.5364 0.7024 0.052 Uiso 1 1 calc R . .
C28 C 0.4541(3) 0.3925(2) 0.7327(2) 0.0458(10) Uani 1 1 d . . .
H28A H 0.5289 0.4194 0.7041 0.069 Uiso 1 1 calc R . .
H28B H 0.4427 0.3488 0.7251 0.069 Uiso 1 1 calc R . .
H28C H 0.4532 0.3758 0.7831 0.069 Uiso 1 1 calc R . .
C29 C 0.0755(2) 0.19663(18) 0.61894(16) 0.0219(6) Uani 1 1 d . . .
C30 C 0.0468(3) 0.11752(19) 0.6587(2) 0.0328(8) Uani 1 1 d . . .
H30A H 0.0518 0.0925 0.7074 0.039 Uiso 1 1 calc R . .
C31 C 0.0109(3) 0.0754(2) 0.6270(3) 0.0459(10) Uani 1 1 d . . .
H31A H -0.0083 0.0229 0.6545 0.055 Uiso 1 1 calc R . .
C32 C 0.0039(3) 0.1113(3) 0.5551(3) 0.0494(11) Uani 1 1 d . . .
H32A H -0.0204 0.0833 0.5338 0.059 Uiso 1 1 calc R . .
C33 C 0.0330(3) 0.1893(3) 0.5144(2) 0.0472(11) Uani 1 1 d . . .
H33A H 0.0296 0.2135 0.4654 0.057 Uiso 1 1 calc R . .
C34 C 0.0675(3) 0.2322(2) 0.54604(18) 0.0336(8) Uani 1 1 d . . .
H34A H 0.0852 0.2848 0.5183 0.040 Uiso 1 1 calc R . .
C35 C -0.1702(2) 0.27866(17) 0.63805(15) 0.0198(6) Uani 1 1 d . . .
C36 C -0.2049(3) 0.2120(2) 0.63677(19) 0.0298(7) Uani 1 1 d . . .
H36A H -0.1736 0.1659 0.6637 0.036 Uiso 1 1 calc R . .
C37 C -0.2865(3) 0.2144(2) 0.5953(2) 0.0360(8) Uani 1 1 d . . .
H37A H -0.3081 0.1699 0.5939 0.043 Uiso 1 1 calc R . .
C38 C -0.3356(3) 0.2822(2) 0.55626(18) 0.0375(9) Uani 1 1 d . . .
H38A H -0.3901 0.2834 0.5286 0.045 Uiso 1 1 calc R . .
C39 C -0.3035(3) 0.3477(2) 0.5585(2) 0.0409(9) Uani 1 1 d . . .
H39A H -0.3376 0.3932 0.5330 0.049 Uiso 1 1 calc R . .
C40 C -0.2204(3) 0.34678(19) 0.59864(17) 0.0287(7) Uani 1 1 d . . .
H40A H -0.1983 0.3917 0.5991 0.034 Uiso 1 1 calc R . .
C41 C -0.1346(3) 0.21018(17) 0.78385(15) 0.0201(6) Uani 1 1 d . . .
C42 C -0.0712(3) 0.15380(17) 0.82969(16) 0.0235(6) Uani 1 1 d . . .
H42A H 0.0081 0.1498 0.8128 0.028 Uiso 1 1 calc R . .
C43 C -0.1258(3) 0.10376(19) 0.90019(18) 0.0317(7) Uani 1 1 d . . .
H43A H -0.0835 0.0658 0.9303 0.038 Uiso 1 1 calc R . .
C44 C -0.2428(3) 0.1102(2) 0.92584(18) 0.0355(8) Uani 1 1 d . . .
H44A H -0.2789 0.0770 0.9734 0.043 Uiso 1 1 calc R . .
C45 C -0.3067(3) 0.1659(2) 0.88097(19) 0.0350(8) Uani 1 1 d . . .
H45A H -0.3854 0.1704 0.8987 0.042 Uiso 1 1 calc R . .
C46 C -0.2538(3) 0.21525(19) 0.80946(18) 0.0276(7) Uani 1 1 d . . .
H46A H -0.2977 0.2515 0.7789 0.033 Uiso 1 1 calc R . .
C47 C -0.0564(2) 0.37178(16) 0.68248(15) 0.0178(5) Uani 1 1 d . . .
C48 C 0.0180(3) 0.42760(17) 0.62106(16) 0.0226(6) Uani 1 1 d . . .
H48A H 0.0663 0.4131 0.5861 0.027 Uiso 1 1 calc R . .
C49 C 0.0249(3) 0.50361(18) 0.60854(18) 0.0276(7) Uani 1 1 d . . .
H49A H 0.0779 0.5421 0.5653 0.033 Uiso 1 1 calc R . .
C50 C -0.0435(3) 0.52447(18) 0.65777(19) 0.0298(7) Uani 1 1 d . . .
H50A H -0.0439 0.5785 0.6474 0.036 Uiso 1 1 calc R . .
C51 C -0.1180(3) 0.46975(19) 0.71855(19) 0.0296(7) Uani 1 1 d . . .
H51A H -0.1759 0.4861 0.7486 0.036 Uiso 1 1 calc R . .
C52 C -0.1247(3) 0.39335(18) 0.73128(17) 0.0236(6) Uani 1 1 d . . .
H52A H -0.1881 0.3576 0.7693 0.028 Uiso 1 1 calc R . .
C53 C 0.6230(2) 0.30640(16) 0.09830(15) 0.0191(6) Uani 1 1 d . . .
C54 C 0.6025(3) 0.30885(16) 0.03431(15) 0.0198(6) Uani 1 1 d . . .
H54A H 0.5836 0.2632 0.0342 0.024 Uiso 1 1 calc R . .
C55 C 0.6095(3) 0.37770(17) -0.02966(15) 0.0212(6) Uani 1 1 d . . .
C56 C 0.6374(3) 0.44720(17) -0.03259(16) 0.0221(6) Uani 1 1 d . . .
H56A H 0.6411 0.4930 -0.0750 0.027 Uiso 1 1 calc R . .
C57 C 0.6598(2) 0.44640(16) 0.03004(16) 0.0205(6) Uani 1 1 d . . .
C58 C 0.6528(2) 0.37746(16) 0.09372(15) 0.0198(6) Uani 1 1 d . . .
H58A H 0.6685 0.3787 0.1347 0.024 Uiso 1 1 calc R . .
C59 C 0.5861(3) 0.37399(18) -0.09522(16) 0.0270(7) Uani 1 1 d . . .
C60 C 0.6969(3) 0.51936(17) 0.02903(17) 0.0259(6) Uani 1 1 d . . .
C61 C 0.4873(3) 0.22136(16) 0.23142(15) 0.0192(6) Uani 1 1 d . . .
C62 C 0.4212(3) 0.28429(16) 0.22571(15) 0.0210(6) Uani 1 1 d . . .
H62A H 0.4459 0.3323 0.1866 0.025 Uiso 1 1 calc R . .
C63 C 0.3203(3) 0.27732(17) 0.27649(16) 0.0244(6) Uani 1 1 d . A .
C64 C 0.2788(3) 0.20707(18) 0.33561(17) 0.0254(6) Uani 1 1 d . . .
H64A H 0.2111 0.2027 0.3697 0.030 Uiso 1 1 calc R . .
C65 C 0.3413(3) 0.14380(17) 0.34223(17) 0.0264(7) Uani 1 1 d . . .
C66 C 0.4430(3) 0.15092(17) 0.29141(16) 0.0241(6) Uani 1 1 d . . .
H66A H 0.4832 0.1073 0.2974 0.029 Uiso 1 1 calc R . .
C67 C 0.3010(4) 0.0657(2) 0.4050(2) 0.0419(9) Uani 1 1 d . . .
C68 C 0.2564(3) 0.34712(19) 0.26789(17) 0.0338(8) Uani 1 1 d D . .
C69 C 0.7254(3) 0.22561(16) 0.21220(15) 0.0200(6) Uani 1 1 d . . .
C70 C 0.7167(3) 0.19832(17) 0.28693(16) 0.0230(6) Uani 1 1 d . . .
H70A H 0.6422 0.1851 0.3173 0.028 Uiso 1 1 calc R . .
C71 C 0.8167(3) 0.19039(18) 0.31700(17) 0.0278(7) Uani 1 1 d . . .
C72 C 0.9291(3) 0.20949(19) 0.27425(18) 0.0298(7) Uani 1 1 d . . .
H72A H 0.9955 0.2036 0.2947 0.036 Uiso 1 1 calc R . .
C73 C 0.9402(3) 0.23774(18) 0.19981(17) 0.0259(6) Uani 1 1 d . B .
C74 C 0.8401(3) 0.24648(17) 0.16997(16) 0.0219(6) Uani 1 1 d . . .
H74A H 0.8499 0.2671 0.1198 0.026 Uiso 1 1 calc R . .
C75 C 0.8030(4) 0.1623(2) 0.39727(19) 0.0427(9) Uani 1 1 d . . .
C76 C 1.0597(3) 0.2594(2) 0.15099(19) 0.0353(8) Uani 1 1 d D . .
C77 C 0.6128(3) 0.15282(16) 0.15857(15) 0.0190(6) Uani 1 1 d . . .
C78 C 0.7138(3) 0.11372(16) 0.15198(15) 0.0213(6) Uani 1 1 d . . .
H78A H 0.7831 0.1277 0.1607 0.026 Uiso 1 1 calc R . .
C79 C 0.7146(3) 0.05459(17) 0.13279(16) 0.0257(7) Uani 1 1 d . C .
C80 C 0.6130(3) 0.03130(17) 0.12029(16) 0.0263(7) Uani 1 1 d . . .
H80A H 0.6131 -0.0085 0.1079 0.032 Uiso 1 1 calc R . .
C81 C 0.5108(3) 0.06891(17) 0.12678(16) 0.0262(7) Uani 1 1 d . D .
C82 C 0.5109(3) 0.12795(16) 0.14583(16) 0.0226(6) Uani 1 1 d . . .
H82A H 0.4411 0.1518 0.1503 0.027 Uiso 1 1 calc R . .
C83 C 0.8254(3) 0.01487(17) 0.12710(16) 0.0301(7) Uani 1 1 d D . .
C84 C 0.4006(4) 0.04298(19) 0.11457(19) 0.0385(8) Uani 1 1 d D . .
K1 K 0.12204(6) 0.40636(4) 0.76910(3) 0.02209(14) Uani 1 1 d . . .
B1 B 0.6113(3) 0.22685(18) 0.17551(17) 0.0190(6) Uani 1 1 d . . .

loop_
_atom_site_aniso_label
_atom_site_aniso_U_11
_atom_site_aniso_U_22
_atom_site_aniso_U_33
_atom_site_aniso_U_23
_atom_site_aniso_U_13
_atom_site_aniso_U_12
Ni1 0.01365(17) 0.01607(18) 0.01483(17) -0.00850(14) -0.00504(13) 0.00305(13)
N1 0.0166(11) 0.0112(10) 0.0148(11) -0.0057(9) -0.0037(9) 0.0015(8)
O1 0.0186(10) 0.0186(10) 0.0183(9) -0.0110(8) -0.0087(8) 0.0062(8)
O2 0.0241(11) 0.0274(11) 0.0151(9) -0.0111(9) -0.0029(8) 0.0072(8)
O3 0.0297(12) 0.0279(11) 0.0249(11) -0.0161(9) -0.0048(9) 0.0040(9)
O4 0.0348(13) 0.0243(11) 0.0353(12) -0.0180(10) -0.0038(10) 0.0031(9)
O5 0.0437(14) 0.0273(12) 0.0303(12) -0.0099(10) -0.0084(11) -0.0076(10)
O6 0.0321(13) 0.0385(14) 0.0471(15) -0.0237(12) 0.0019(11) -0.0104(11)
P1 0.0145(3) 0.0167(3) 0.0164(3) -0.0082(3) -0.0048(3) 0.0029(3)
F1 0.0525(13) 0.0139(9) 0.0444(12) -0.0043(8) -0.0166(10) 0.0027(8)
F2 0.0658(15) 0.0251(10) 0.0382(11) -0.0195(9) 0.0057(10) -0.0013(10)
F3 0.0308(10) 0.0316(11) 0.0544(13) -0.0214(10) -0.0099(9) -0.0035(8)
F4 0.0480(13) 0.0747(16) 0.0384(12) -0.0405(12) -0.0128(10) 0.0249(12)
F5 0.0387(11) 0.0438(12) 0.0320(10) -0.0186(9) -0.0113(9) -0.0019(9)
F6 0.0832(17) 0.0345(12) 0.0193(10) -0.0014(9) -0.0185(10) -0.0088(11)
F7A 0.0483(14) 0.0382(8) 0.0399(12) -0.0177(8) -0.0053(9) 0.0242(9)
F8A 0.0483(14) 0.0382(8) 0.0399(12) -0.0177(8) -0.0053(9) 0.0242(9)
F9A 0.0483(14) 0.0382(8) 0.0399(12) -0.0177(8) -0.0053(9) 0.0242(9)
F7B 0.0483(14) 0.0382(8) 0.0399(12) -0.0177(8) -0.0053(9) 0.0242(9)
F8B 0.0483(14) 0.0382(8) 0.0399(12) -0.0177(8) -0.0053(9) 0.0242(9)
F9B 0.0483(14) 0.0382(8) 0.0399(12) -0.0177(8) -0.0053(9) 0.0242(9)
F10 0.0625(16) 0.0254(11) 0.0701(17) -0.0153(11) 0.0062(13) -0.0142(10)
F11 0.089(2) 0.0322(13) 0.0612(16) -0.0026(12) 0.0498(15) 0.0091(13)
F12 0.0788(18) 0.0308(12) 0.0316(12) 0.0039(9) -0.0031(12) 0.0117(12)
F13 0.133(3) 0.084(2) 0.0422(14) -0.0419(15) -0.0209(16) -0.0088(19)
F14 0.0692(18) 0.096(2) 0.0216(11) -0.0094(12) -0.0063(11) -0.0216(15)
F15 0.089(2) 0.128(3) 0.0309(13) -0.0181(16) -0.0335(14) 0.047(2)
F16A 0.0336(8) 0.0680(16) 0.0412(12) -0.0192(12) -0.0048(8) -0.0073(11)
F17A 0.0336(8) 0.0680(16) 0.0412(12) -0.0192(12) -0.0048(8) -0.0073(11)
F18A 0.0336(8) 0.0680(16) 0.0412(12) -0.0192(12) -0.0048(8) -0.0073(11)
F16B 0.0336(8) 0.0680(16) 0.0412(12) -0.0192(12) -0.0048(8) -0.0073(11)
F17B 0.0336(8) 0.0680(16) 0.0412(12) -0.0192(12) -0.0048(8) -0.0073(11)
F18B 0.0336(8) 0.0680(16) 0.0412(12) -0.0192(12) -0.0048(8) -0.0073(11)
F19A 0.0463(12) 0.0357(15) 0.0400(12) -0.0094(14) 0.0016(10) 0.0113(9)
F20A 0.0463(12) 0.0357(15) 0.0400(12) -0.0094(14) 0.0016(10) 0.0113(9)
F21A 0.0463(12) 0.0357(15) 0.0400(12) -0.0094(14) 0.0016(10) 0.0113(9)
F19B 0.0463(12) 0.0357(15) 0.0400(12) -0.0094(14) 0.0016(10) 0.0113(9)
F20B 0.0463(12) 0.0357(15) 0.0400(12) -0.0094(14) 0.0016(10) 0.0113(9)
F21B 0.0463(12) 0.0357(15) 0.0400(12) -0.0094(14) 0.0016(10) 0.0113(9)
F22A 0.0560(15) 0.0550(16) 0.0585(12) -0.0288(13) -0.0234(11) -0.0036(11)
F23A 0.0560(15) 0.0550(16) 0.0585(12) -0.0288(13) -0.0234(11) -0.0036(11)
F24A 0.0560(15) 0.0550(16) 0.0585(12) -0.0288(13) -0.0234(11) -0.0036(11)
F22B 0.0560(15) 0.0550(16) 0.0585(12) -0.0288(13) -0.0234(11) -0.0036(11)
F23B 0.0560(15) 0.0550(16) 0.0585(12) -0.0288(13) -0.0234(11) -0.0036(11)
F24B 0.0560(15) 0.0550(16) 0.0585(12) -0.0288(13) -0.0234(11) -0.0036(11)
C1 0.0168(13) 0.0144(13) 0.0175(13) -0.0075(11) -0.0058(10) 0.0003(10)
C2 0.0196(14) 0.0176(13) 0.0173(13) -0.0095(11) -0.0038(11) 0.0016(11)
C3 0.0299(16) 0.0240(15) 0.0178(14) -0.0104(12) -0.0077(12) 0.0015(12)
C4 0.0268(16) 0.0273(16) 0.0217(15) -0.0102(13) -0.0145(12) 0.0075(12)
C5 0.0177(14) 0.0210(14) 0.0264(15) -0.0109(12) -0.0091(12) 0.0041(11)
C6 0.0168(13) 0.0148(13) 0.0183(13) -0.0071(11) -0.0056(11) 0.0002(10)
C7 0.0164(13) 0.0120(12) 0.0203(13) -0.0071(11) -0.0049(11) 0.0038(10)
C8 0.0119(12) 0.0183(13) 0.0160(13) -0.0083(11) -0.0029(10) 0.0009(10)
C9 0.0222(14) 0.0183(14) 0.0190(14) -0.0092(12) -0.0032(11) 0.0018(11)
C10 0.0335(17) 0.0213(15) 0.0245(15) -0.0143(13) 0.0015(13) 0.0018(13)
C11 0.0309(17) 0.0312(17) 0.0172(14) -0.0124(13) 0.0020(12) -0.0036(13)
C12 0.0222(14) 0.0227(15) 0.0146(13) -0.0035(11) -0.0047(11) -0.0027(11)
C13 0.0135(12) 0.0185(14) 0.0193(13) -0.0070(11) -0.0050(10) 0.0002(10)
C14 0.0213(14) 0.0155(14) 0.0233(15) -0.0041(12) -0.0013(12) 0.0022(11)
C15 0.0282(17) 0.0229(16) 0.0353(18) -0.0014(14) -0.0069(14) 0.0067(13)
C16 0.043(2) 0.0195(15) 0.0342(18) -0.0125(14) -0.0094(15) 0.0004(14)
C17 0.0305(16) 0.0149(14) 0.0225(15) -0.0084(12) 0.0028(12) 0.0037(12)
C18 0.0366(18) 0.0168(15) 0.0331(17) -0.0107(13) 0.0014(14) -0.0007(13)
C19 0.044(2) 0.0178(15) 0.0279(16) -0.0088(13) -0.0076(14) 0.0073(13)
C20 0.0350(17) 0.0250(16) 0.0154(14) -0.0099(12) -0.0003(12) 0.0025(13)
C21 0.0288(17) 0.0297(17) 0.0246(15) -0.0136(14) 0.0038(13) -0.0008(13)
C22 0.0312(17) 0.0354(18) 0.0286(16) -0.0217(15) -0.0053(13) 0.0088(14)
C23 0.0308(17) 0.0374(19) 0.0364(18) -0.0253(16) -0.0077(14) 0.0101(14)
C24 0.048(2) 0.0263(18) 0.050(2) -0.0227(17) -0.0144(18) 0.0051(16)
C25 0.045(2) 0.0265(17) 0.046(2) -0.0184(16) -0.0112(17) -0.0066(15)
C26 0.054(2) 0.040(2) 0.0313(19) -0.0089(17) 0.0001(17) -0.0159(18)
C27 0.039(2) 0.044(2) 0.041(2) -0.0203(18) 0.0107(17) -0.0198(17)
C28 0.036(2) 0.051(2) 0.060(3) -0.032(2) -0.0113(18) -0.0048(17)
C29 0.0146(13) 0.0330(16) 0.0274(15) -0.0215(14) -0.0053(11) 0.0047(12)
C30 0.0321(18) 0.0301(17) 0.051(2) -0.0263(16) -0.0214(16) 0.0099(14)
C31 0.042(2) 0.043(2) 0.080(3) -0.045(2) -0.029(2) 0.0111(17)
C32 0.035(2) 0.076(3) 0.073(3) -0.064(3) -0.016(2) 0.004(2)
C33 0.0258(18) 0.096(4) 0.037(2) -0.045(2) -0.0067(15) 0.0002(19)
C34 0.0199(15) 0.058(2) 0.0257(16) -0.0225(16) 0.0002(13) -0.0092(15)
C35 0.0148(13) 0.0275(15) 0.0189(13) -0.0122(12) -0.0031(11) 0.0010(11)
C36 0.0210(15) 0.0348(18) 0.0424(19) -0.0235(16) -0.0108(14) 0.0040(13)
C37 0.0229(16) 0.054(2) 0.044(2) -0.0340(19) -0.0044(15) -0.0057(15)
C38 0.0240(16) 0.060(2) 0.0252(16) -0.0142(17) -0.0088(13) -0.0072(16)
C39 0.0345(19) 0.043(2) 0.0346(19) -0.0042(16) -0.0199(16) 0.0015(16)
C40 0.0262(16) 0.0282(17) 0.0287(16) -0.0081(14) -0.0116(13) 0.0012(13)
C41 0.0208(14) 0.0218(14) 0.0192(14) -0.0112(12) -0.0026(11) -0.0015(11)
C42 0.0253(15) 0.0235(15) 0.0221(14) -0.0100(12) -0.0070(12) 0.0011(12)
C43 0.0397(19) 0.0279(17) 0.0248(16) -0.0085(14) -0.0092(14) -0.0031(14)
C44 0.040(2) 0.041(2) 0.0210(16) -0.0126(15) 0.0035(14) -0.0170(16)
C45 0.0231(16) 0.049(2) 0.0330(18) -0.0219(17) 0.0054(14) -0.0091(15)
C46 0.0208(15) 0.0312(17) 0.0309(17) -0.0148(14) -0.0036(13) -0.0008(13)
C47 0.0156(13) 0.0194(14) 0.0211(14) -0.0102(11) -0.0079(11) 0.0040(10)
C48 0.0208(14) 0.0218(15) 0.0258(15) -0.0113(13) -0.0058(12) 0.0051(11)
C49 0.0265(16) 0.0201(15) 0.0323(17) -0.0076(13) -0.0089(13) 0.0023(12)
C50 0.0341(18) 0.0208(15) 0.0418(19) -0.0167(14) -0.0191(15) 0.0115(13)
C51 0.0328(17) 0.0296(17) 0.0369(18) -0.0226(15) -0.0126(14) 0.0128(14)
C52 0.0235(15) 0.0252(15) 0.0258(15) -0.0145(13) -0.0064(12) 0.0062(12)
C53 0.0191(14) 0.0172(14) 0.0193(14) -0.0074(11) -0.0032(11) 0.0031(11)
C54 0.0217(14) 0.0168(14) 0.0199(14) -0.0075(11) -0.0042(11) 0.0022(11)
C55 0.0194(14) 0.0238(15) 0.0175(14) -0.0077(12) -0.0018(11) 0.0019(11)
C56 0.0218(14) 0.0190(14) 0.0179(14) -0.0033(11) -0.0008(11) 0.0024(11)
C57 0.0171(13) 0.0161(14) 0.0243(15) -0.0072(12) -0.0010(11) 0.0025(11)
C58 0.0194(14) 0.0199(14) 0.0194(14) -0.0094(12) -0.0018(11) 0.0023(11)
C59 0.0309(17) 0.0274(16) 0.0203(15) -0.0092(13) -0.0048(13) 0.0029(13)
C60 0.0288(16) 0.0184(15) 0.0277(16) -0.0090(13) -0.0040(13) 0.0025(12)
C61 0.0250(15) 0.0161(13) 0.0177(13) -0.0086(11) -0.0054(11) 0.0027(11)
C62 0.0265(15) 0.0164(14) 0.0183(13) -0.0063(11) -0.0053(12) 0.0031(11)
C63 0.0284(16) 0.0208(15) 0.0234(15) -0.0093(12) -0.0072(12) 0.0076(12)
C64 0.0264(16) 0.0248(16) 0.0228(15) -0.0111(13) -0.0001(12) 0.0034(12)
C65 0.0318(17) 0.0191(15) 0.0245(15) -0.0094(13) 0.0012(13) 0.0024(12)
C66 0.0296(16) 0.0146(14) 0.0249(15) -0.0084(12) 0.0000(12) 0.0026(12)
C67 0.048(2) 0.0218(17) 0.039(2) -0.0103(15) 0.0180(17) 0.0013(16)
C68 0.043(2) 0.0268(17) 0.0262(16) -0.0098(14) -0.0012(15) 0.0116(15)
C69 0.0286(15) 0.0128(13) 0.0196(14) -0.0075(11) -0.0071(12) 0.0023(11)
C70 0.0286(16) 0.0193(14) 0.0206(14) -0.0090(12) -0.0044(12) 0.0016(12)
C71 0.0384(18) 0.0252(16) 0.0214(15) -0.0098(13) -0.0117(13) 0.0028(13)
C72 0.0328(17) 0.0308(17) 0.0303(17) -0.0142(14) -0.0159(14) 0.0024(14)
C73 0.0296(16) 0.0229(15) 0.0259(15) -0.0111(13) -0.0075(13) -0.0002(12)
C74 0.0270(15) 0.0201(14) 0.0179(14) -0.0077(12) -0.0054(12) -0.0001(12)
C75 0.046(2) 0.056(2) 0.0254(18) -0.0156(17) -0.0139(16) 0.0022(18)
C76 0.0309(18) 0.045(2) 0.0323(18) -0.0179(16) -0.0092(15) -0.0003(15)
C77 0.0254(15) 0.0140(13) 0.0138(12) -0.0038(11) -0.0027(11) 0.0016(11)
C78 0.0251(15) 0.0171(14) 0.0176(13) -0.0055(11) -0.0021(11) 0.0008(11)
C79 0.0366(17) 0.0157(14) 0.0171(14) -0.0041(12) 0.0024(12) 0.0030(12)
C80 0.0447(19) 0.0139(14) 0.0173(14) -0.0059(11) -0.0032(13) 0.0009(13)
C81 0.0371(18) 0.0185(15) 0.0201(14) -0.0057(12) -0.0074(13) -0.0020(13)
C82 0.0279(15) 0.0161(14) 0.0218(14) -0.0066(12) -0.0065(12) 0.0030(11)
C83 0.0397(19) 0.0186(15) 0.0245(16) -0.0083(13) 0.0052(14) 0.0038(13)
C84 0.054(2) 0.0269(18) 0.041(2) -0.0177(16) -0.0196(18) -0.0010(16)
K1 0.0254(3) 0.0199(3) 0.0231(3) -0.0114(3) -0.0056(3) 0.0004(2)
B1 0.0237(16) 0.0147(15) 0.0165(15) -0.0054(12) -0.0044(12) 0.0026(12)

loop_
_atom_type_symbol
_atom_type_description
_atom_type_scat_dispersion_real
_atom_type_scat_dispersion_imag
_atom_type_scat_source
C C 0.0033 0.0016 'International Tables Vol C Tables 4.2.6.8 and 6.1.1.4'
O O 0.0106 0.0060 'International Tables Vol C Tables 4.2.6.8 and 6.1.1.4'
B B 0.0013 0.0007 'International Tables Vol C Tables 4.2.6.8 and 6.1.1.4'
F F 0.0171 0.0103 'International Tables Vol C Tables 4.2.6.8 and 6.1.1.4'
P P 0.1023 0.0942 'International Tables Vol C Tables 4.2.6.8 and 6.1.1.4'
K K 0.2009 0.2494 'International Tables Vol C Tables 4.2.6.8 and 6.1.1.4'
Ni Ni 0.3393 1.1124 'International Tables Vol C Tables 4.2.6.8 and 6.1.1.4'
H H 0.0000 0.0000 'International Tables Vol C Tables 4.2.6.8 and 6.1.1.4'
N N 0.0061 0.0033 'International Tables Vol C Tables 4.2.6.8 and 6.1.1.4'

loop_
_geom_angle_atom_site_label_1
_geom_angle_atom_site_label_2
_geom_angle_atom_site_label_3
_geom_angle
C29 Ni1 O1 169.09(11)
C29 Ni1 N1 92.84(11)
O1 Ni1 N1 91.76(9)
C29 Ni1 P1 89.48(9)
O1 Ni1 P1 86.48(6)
N1 Ni1 P1 176.20(7)
C7 N1 C8 115.5(2)
C7 N1 Ni1 122.82(19)
C8 N1 Ni1 121.57(17)
C1 O1 Ni1 118.41(17)
C1 O1 K1 99.08(15)
Ni1 O1 K1 141.68(9)
C2 O2 C20 118.7(2)
C2 O2 K1 103.04(16)
C20 O2 K1 122.03(17)
C22 O3 C21 113.0(2)
C22 O3 K1 110.29(18)
C21 O3 K1 111.50(16)
C23 O4 C24 112.2(3)
C23 O4 K1 119.88(18)
C24 O4 K1 116.9(2)
C26 O5 C25 114.6(3)
C26 O5 K1 109.3(2)
C25 O5 K1 112.97(19)
C27 O6 C28 112.1(3)
C27 O6 K1 119.4(2)
C28 O6 K1 126.2(2)
C41 P1 C47 107.56(13)
C41 P1 C35 102.78(13)
C47 P1 C35 102.04(13)
C41 P1 Ni1 110.98(10)
C47 P1 Ni1 107.91(9)
C35 P1 Ni1 124.34(10)
F22B F22A C84 91.0(13)
F24B F24A C84 76.6(8)
F24B F24A F23B 114.7(8)
C84 F24A F23B 48.1(3)
F22A F22B C84 67.7(11)
C84 F23B F24A 49.4(3)
F24A F24B C84 74.4(8)
O1 C1 C6 124.0(2)
O1 C1 C2 119.2(2)
C6 C1 C2 116.8(2)
O1 C1 K1 57.80(13)
C6 C1 K1 139.83(18)
C2 C1 K1 75.83(15)
O2 C2 C3 125.2(3)
O2 C2 C1 113.0(2)
C3 C2 C1 121.8(3)
O2 C2 K1 52.81(13)
C3 C2 K1 136.22(19)
C1 C2 K1 79.18(16)
C2 C3 C4 120.1(3)
C5 C4 C3 119.8(3)
C4 C5 C6 120.7(3)
C1 C6 C5 120.7(3)
C1 C6 C7 120.4(2)
C5 C6 C7 118.9(3)
N1 C7 C6 125.6(3)
C9 C8 C13 122.5(2)
C9 C8 N1 119.9(2)
C13 C8 N1 117.6(2)
C10 C9 C8 117.4(3)
C10 C9 C17 119.9(3)
C8 C9 C17 122.6(2)
C11 C10 C9 121.0(3)
C10 C11 C12 120.6(3)
C11 C12 C13 120.7(3)
C12 C13 C8 117.7(3)
C12 C13 C14 121.9(3)
C8 C13 C14 120.4(2)
C13 C14 C16 112.0(2)
C13 C14 C15 114.1(3)
C16 C14 C15 110.4(3)
C19 C17 C9 112.2(3)
C19 C17 C18 109.7(3)
C9 C17 C18 111.8(3)
O2 C20 C21 104.9(2)
O3 C21 C20 112.0(3)
O3 C22 C23 108.8(3)
O4 C23 C22 108.9(3)
O4 C24 C25 108.5(3)
O5 C25 C24 108.1(3)
O5 C26 C27 114.2(3)
O5 C26 K1 48.33(16)
C27 C26 K1 84.8(2)
O6 C27 C26 109.6(3)
C34 C29 C30 117.7(3)
C34 C29 Ni1 126.0(3)
C30 C29 Ni1 116.2(2)
C31 C30 C29 121.5(4)
C32 C31 C30 120.0(4)
C31 C32 C33 119.7(3)
C32 C33 C34 120.7(4)
C29 C34 C33 120.4(4)
C36 C35 C40 118.9(3)
C36 C35 P1 119.2(2)
C40 C35 P1 121.9(2)
C37 C36 C35 120.1(3)
C38 C37 C36 120.7(3)
C39 C38 C37 119.4(3)
C38 C39 C40 120.7(3)
C39 C40 C35 120.1(3)
C42 C41 C46 119.4(3)
C42 C41 P1 118.9(2)
C46 C41 P1 121.7(2)
C43 C42 C41 120.3(3)
C44 C43 C42 120.1(3)
C43 C44 C45 120.2(3)
C44 C45 C46 120.3(3)
C45 C46 C41 119.7(3)
C52 C47 C48 118.7(3)
C52 C47 P1 124.4(2)
C48 C47 P1 116.9(2)
C52 C47 K1 72.48(16)
C48 C47 K1 83.48(17)
P1 C47 K1 115.93(11)
C49 C48 C47 121.1(3)
C49 C48 K1 79.50(18)
C47 C48 K1 72.55(16)
C50 C49 C48 119.6(3)
C50 C49 K1 73.46(18)
C48 C49 K1 77.07(18)
C51 C50 C49 119.7(3)
C51 C50 K1 71.76(18)
C49 C50 K1 82.98(19)
C50 C51 C52 120.7(3)
C50 C51 K1 83.84(19)
C52 C51 K1 76.19(18)
C47 C52 C51 120.1(3)
C47 C52 K1 82.67(17)
C51 C52 K1 78.27(18)
C54 C53 C58 115.5(3)
C54 C53 B1 123.7(2)
C58 C53 B1 120.8(2)
C53 C54 C55 122.2(3)
C56 C55 C54 121.2(3)
C56 C55 C59 120.8(3)
C54 C55 C59 118.0(3)
C55 C56 C57 117.8(3)
C56 C57 C58 120.7(3)
C56 C57 C60 120.2(3)
C58 C57 C60 119.1(3)
C57 C58 C53 122.6(3)
F4 C59 F5 105.3(3)
F4 C59 F6 106.7(3)
F5 C59 F6 106.3(3)
F4 C59 C55 112.2(3)
F5 C59 C55 112.7(3)
F6 C59 C55 113.0(3)
F2 C60 F1 106.8(3)
F2 C60 F3 105.9(3)
F1 C60 F3 106.4(2)
F2 C60 C57 112.4(3)
F1 C60 C57 113.3(3)
F3 C60 C57 111.5(2)
C62 C61 C66 115.3(3)
C62 C61 B1 124.3(2)
C66 C61 B1 120.3(3)
C63 C62 C61 122.1(3)
C62 C63 C64 121.4(3)
C62 C63 C68 119.1(3)
C64 C63 C68 119.5(3)
C65 C64 C63 117.8(3)
C64 C65 C66 120.7(3)
C64 C65 C67 120.7(3)
C66 C65 C67 118.6(3)
C65 C66 C61 122.6(3)
F11 C67 F10 107.9(3)
F11 C67 F12 106.2(3)
F10 C67 F12 105.1(3)
F11 C67 C65 112.9(3)
F10 C67 C65 111.9(3)
F12 C67 C65 112.3(3)
F8A C68 F7B 108.4(6)
F8A C68 F9B 81.2(4)
F7B C68 F9B 110.0(5)
F8A C68 F7A 108.6(4)
F9B C68 F7A 122.3(4)
F8A C68 F9A 107.2(3)
F7B C68 F9A 91.0(5)
F7A C68 F9A 102.4(4)
F7B C68 F8B 98.8(6)
F9B C68 F8B 103.3(4)
F7A C68 F8B 95.0(5)
F9A C68 F8B 128.3(4)
F8A C68 C63 115.8(3)
F7B C68 C63 119.8(5)
F9B C68 C63 115.2(4)
F7A C68 C63 110.5(3)
F9A C68 C63 111.5(3)
F8B C68 C63 107.0(4)
C74 C69 C70 115.6(3)
C74 C69 B1 120.9(2)
C70 C69 B1 123.3(3)
C71 C70 C69 121.8(3)
C72 C71 C70 121.4(3)
C72 C71 C75 118.7(3)
C70 C71 C75 119.9(3)
C71 C72 C73 118.0(3)
C72 C73 C74 120.4(3)
C72 C73 C76 120.3(3)
C74 C73 C76 119.3(3)
C73 C74 C69 122.8(3)
F15 C75 F13 105.4(3)
F15 C75 F14 106.1(4)
F13 C75 F14 106.9(4)
F15 C75 C71 112.6(3)
F13 C75 C71 112.0(3)
F14 C75 C71 113.3(3)
F16A C76 F18B 118.6(5)
F16A C76 F18A 108.5(4)
F16A C76 F17B 84.3(4)
F18B C76 F17B 104.5(5)
F18A C76 F17B 125.4(4)
F18B C76 F16B 107.4(5)
F18A C76 F16B 91.5(5)
F17B C76 F16B 106.5(4)
F16A C76 F17A 106.6(3)
F18B C76 F17A 81.9(4)
F18A C76 F17A 104.3(3)
F16B C76 F17A 126.8(4)
F16A C76 C73 115.8(3)
F18B C76 C73 116.4(4)
F18A C76 C73 109.6(3)
F17B C76 C73 111.1(4)
F16B C76 C73 110.3(4)
F17A C76 C73 111.2(3)
C78 C77 C82 115.8(3)
C78 C77 B1 123.6(3)
C82 C77 B1 120.6(3)
C79 C78 C77 122.4(3)
C80 C79 C78 120.7(3)
C80 C79 C83 119.6(3)
C78 C79 C83 119.7(3)
C79 C80 C81 118.2(3)
C80 C81 C82 120.7(3)
C80 C81 C84 118.3(3)
C82 C81 C84 121.0(3)
C81 C82 C77 122.2(3)
F19B C83 F21A 88.5(4)
F19B C83 F21B 113.2(4)
F19B C83 F20B 116.0(5)
F21A C83 F20B 107.3(5)
F21B C83 F20B 88.5(4)
F19B C83 F20A 104.0(5)
F21A C83 F20A 122.3(5)
F21B C83 F20A 106.1(4)
F21A C83 F19A 105.7(4)
F21B C83 F19A 128.4(4)
F20B C83 F19A 101.8(5)
F20A C83 F19A 87.3(4)
F19B C83 C79 113.4(4)
F21A C83 C79 115.3(3)
F21B C83 C79 109.4(3)
F20B C83 C79 113.8(4)
F20A C83 C79 110.4(4)
F19A C83 C79 111.8(4)
F22A C84 F23B 115.8(5)
F22A C84 F24A 110.6(4)
F23B C84 F24A 82.5(4)
F22A C84 F24B 84.6(4)
F23B C84 F24B 105.4(4)
F23B C84 F22B 103.5(4)
F24A C84 F22B 128.3(5)
F24B C84 F22B 104.9(5)
F22A C84 F23A 107.5(4)
F24A C84 F23A 103.1(4)
F24B C84 F23A 124.8(4)
F22B C84 F23A 90.4(4)
F22A C84 C81 114.7(4)
F23B C84 C81 117.1(5)
F24A C84 C81 111.7(3)
F24B C84 C81 114.4(3)
F22B C84 C81 110.5(4)
F23A C84 C81 108.6(4)
O2 K1 O6 109.87(8)
O2 K1 O5 158.65(7)
O6 K1 O5 61.35(8)
O2 K1 O4 106.08(7)
O6 K1 O4 101.21(7)
O5 K1 O4 60.24(7)
O2 K1 O1 56.38(6)
O6 K1 O1 86.72(7)
O5 K1 O1 136.36(7)
O4 K1 O1 162.45(7)
O2 K1 O3 58.55(6)
O6 K1 O3 146.02(7)
O5 K1 O3 116.54(7)
O4 K1 O3 58.60(6)
O1 K1 O3 106.57(6)
O2 K1 C52 89.44(7)
O6 K1 C52 143.71(8)
O5 K1 C52 108.89(8)
O4 K1 C52 102.43(8)
O1 K1 C52 78.78(7)
O3 K1 C52 70.26(7)
O2 K1 C51 110.51(8)
O6 K1 C51 136.46(9)
O5 K1 C51 85.13(8)
O4 K1 C51 82.64(8)
O1 K1 C51 102.48(7)
O3 K1 C51 72.19(8)
C52 K1 C51 25.54(8)
O2 K1 C2 24.15(6)
O6 K1 C2 86.84(8)
O5 K1 C2 145.47(8)
O4 K1 C2 119.28(7)
O1 K1 C2 44.89(6)
O3 K1 C2 81.79(7)
C52 K1 C2 104.80(8)
C51 K1 C2 129.31(8)
O2 K1 C47 89.79(7)
O6 K1 C47 121.59(8)
O5 K1 C47 111.46(7)
O4 K1 C47 125.99(7)
O1 K1 C47 59.04(6)
O3 K1 C47 91.51(7)
C52 K1 C47 24.85(7)
C51 K1 C47 43.91(7)
C2 K1 C47 96.05(7)
O2 K1 C1 44.31(6)
O6 K1 C1 77.63(7)
O5 K1 C1 137.96(8)
O4 K1 C1 143.51(7)
O1 K1 C1 23.13(6)
O3 K1 C1 102.31(7)
C52 K1 C1 98.45(7)
C51 K1 C1 123.55(7)
C2 K1 C1 24.99(7)
C47 K1 C1 81.42(7)
O2 K1 C50 133.04(8)
O6 K1 C50 112.08(9)
O5 K1 C50 65.51(8)
O4 K1 C50 85.60(8)
O1 K1 C50 106.07(7)
O3 K1 C50 94.46(8)
C52 K1 C50 43.72(8)
C51 K1 C50 24.40(9)
C2 K1 C50 146.08(8)
C47 K1 C50 50.19(8)
C1 K1 C50 129.18(7)
C61 B1 C77 109.3(2)
C61 B1 C69 110.2(2)
C77 B1 C69 108.9(2)
C61 B1 C53 110.6(2)
C77 B1 C53 108.8(2)
C69 B1 C53 109.1(2)

loop_
_geom_bond_atom_site_label_1
_geom_bond_atom_site_label_2
_geom_bond_distance
Ni1 C29 1.889(3)
Ni1 O1 1.9287(18)
Ni1 N1 1.938(2)
Ni1 P1 2.1656(9)
N1 C7 1.294(3)
N1 C8 1.444(3)
O1 C1 1.319(3)
O1 K1 2.842(2)
O2 C2 1.375(3)
O2 C20 1.428(3)
O2 K1 2.677(2)
O3 C22 1.423(4)
O3 C21 1.429(4)
O3 K1 2.978(2)
O4 C23 1.422(4)
O4 C24 1.430(4)
O4 K1 2.780(2)
O5 C26 1.408(5)
O5 C25 1.421(4)
O5 K1 2.761(2)
O6 C27 1.420(4)
O6 C28 1.434(5)
O6 K1 2.757(3)
P1 C41 1.817(3)
P1 C47 1.834(3)
P1 C35 1.835(3)
F1 C60 1.338(4)
F2 C60 1.333(4)
F3 C60 1.347(4)
F4 C59 1.337(4)
F5 C59 1.339(4)
F6 C59 1.340(4)
F7A C68 1.361(6)
F8A C68 1.289(5)
F9A C68 1.389(5)
F7B C68 1.297(8)
F8B C68 1.455(7)
F9B C68 1.317(6)
F10 C67 1.338(5)
F11 C67 1.323(4)
F12 C67 1.343(5)
F13 C75 1.323(5)
F14 C75 1.327(5)
F15 C75 1.322(5)
F16A C76 1.311(5)
F17A C76 1.364(5)
F18A C76 1.352(6)
F16B C76 1.362(8)
F17B C76 1.354(7)
F18B C76 1.326(8)
F19A C83 1.405(7)
F20A C83 1.373(7)
F21A C83 1.302(6)
F19B C83 1.258(7)
F20B C83 1.361(6)
F21B C83 1.353(6)
F22A F22B 0.505(8)
F22A C84 1.288(6)
F23A C84 1.395(6)
F24A F24B 0.676(7)
F24A C84 1.344(6)
F24A F23B 1.754(9)
F22B C84 1.391(7)
F23B C84 1.316(7)
F24B C84 1.357(7)
C1 C6 1.407(4)
C1 C2 1.426(4)
C1 K1 3.316(3)
C2 C3 1.377(4)
C2 K1 3.273(3)
C3 C4 1.402(4)
C4 C5 1.369(4)
C5 C6 1.413(4)
C6 C7 1.441(4)
C8 C9 1.398(4)
C8 C13 1.407(4)
C9 C10 1.398(4)
C9 C17 1.530(4)
C10 C11 1.383(4)
C11 C12 1.383(4)
C12 C13 1.392(4)
C13 C14 1.519(4)
C14 C16 1.529(4)
C14 C15 1.530(4)
C17 C19 1.527(5)
C17 C18 1.536(4)
C20 C21 1.508(5)
C22 C23 1.494(5)
C24 C25 1.488(5)
C26 C27 1.500(6)
C26 K1 3.489(4)
C29 C34 1.393(4)
C29 C30 1.399(5)
C30 C31 1.393(5)
C31 C32 1.370(6)
C32 C33 1.382(7)
C33 C34 1.398(5)
C35 C36 1.393(4)
C35 C40 1.393(4)
C36 C37 1.391(5)
C37 C38 1.380(6)
C38 C39 1.373(6)
C39 C40 1.393(5)
C41 C42 1.395(4)
C41 C46 1.395(4)
C42 C43 1.385(4)
C43 C44 1.378(5)
C44 C45 1.384(5)
C45 C46 1.391(5)
C47 C52 1.388(4)
C47 C48 1.395(4)
C47 K1 3.277(3)
C48 C49 1.393(4)
C48 K1 3.413(3)
C49 C50 1.387(5)
C49 K1 3.443(3)
C50 C51 1.382(5)
C50 K1 3.325(3)
C51 C52 1.399(4)
C51 K1 3.177(3)
C52 K1 3.151(3)
C53 C54 1.397(4)
C53 C58 1.402(4)
C53 B1 1.649(4)
C54 C55 1.398(4)
C55 C56 1.382(4)
C55 C59 1.496(4)
C56 C57 1.391(4)
C57 C58 1.396(4)
C57 C60 1.496(4)
C61 C62 1.402(4)
C61 C66 1.403(4)
C61 B1 1.640(4)
C62 C63 1.384(4)
C63 C64 1.387(4)
C63 C68 1.489(4)
C64 C65 1.381(4)
C65 C66 1.390(4)
C65 C67 1.506(4)
C69 C74 1.399(4)
C69 C70 1.400(4)
C69 B1 1.647(4)
C70 C71 1.394(4)
C71 C72 1.380(5)
C71 C75 1.502(5)
C72 C73 1.389(4)
C73 C74 1.390(4)
C73 C76 1.493(5)
C77 C78 1.395(4)
C77 C82 1.404(4)
C77 B1 1.646(4)
C78 C79 1.393(4)
C79 C80 1.384(5)
C79 C83 1.491(5)
C80 C81 1.390(5)
C81 C82 1.390(4)
C81 C84 1.494(5)
